data_4111266
loop_
_publ_author_name
'Weijun Niu'
'Mark D. Smith'
'John J. Lavigne'

_publ_section_title
;
 Self-Assembling Poly(dioxaborole)s as Blue-Emissive Materials
;
_journal_name_full 'Journal of the American Chemical Society'
_journal_page_first 16466
_journal_page_last 16467
_journal_paper_doi 10.1021/ja065986c
_journal_volume 128
_journal_year 2006
_chemical_formula_moiety 'C37 H40 B2 O4'
_chemical_formula_sum 'C37 H40 B2 O4'
_chemical_formula_weight 570.31
_chemical_name_systematic
; 
 ? 
;
_space_group_IT_number 13
_symmetry_cell_setting monoclinic
_symmetry_space_group_name_Hall '-P 2yac'
_symmetry_space_group_name_H-M 'P 1 2/n 1'
_atom_sites_solution_hydrogens geom
_atom_sites_solution_primary direct
_atom_sites_solution_secondary difmap
_audit_creation_method SHELXL-97
_cell_angle_alpha 90.00
_cell_angle_beta 92.5600(10)
_cell_angle_gamma 90.00
_cell_formula_units_Z 2
_cell_length_a 10.2014(6)
_cell_length_b 10.9644(6)
_cell_length_c 13.9002(8)
_cell_measurement_reflns_used 6682
_cell_measurement_temperature 150(2)
_cell_measurement_theta_max 25.116
_cell_measurement_theta_min 2.426
_cell_volume 1553.22(15)
_computing_cell_refinement 'SAINT+ NT V6.22 (Bruker, 2001)'
_computing_data_collection 'SMART NT V5.625 (Bruker, 1998)'
_computing_data_reduction 'SAINT+ NT V6.22'
_computing_molecular_graphics 'SHELXTL V6.1 (Sheldrick, 2000)'
_computing_publication_material 'SHELXTL V6.1'
_computing_structure_refinement 'SHELXL-97 (Sheldrick, 1997)'
_computing_structure_solution 'SHELXS-97 (Sheldrick, 1990)'
_diffrn_ambient_temperature 150(2)
_diffrn_measured_fraction_theta_full 0.994
_diffrn_measured_fraction_theta_max 0.994
_diffrn_measurement_device_type 'Bruker SMART APEX CCD diffractometer'
_diffrn_measurement_method 'omega scans'
_diffrn_radiation_monochromator graphite
_diffrn_radiation_source 'fine-focus sealed tube'
_diffrn_radiation_type MoK\a
_diffrn_radiation_wavelength 0.71073
_diffrn_reflns_av_R_equivalents 0.0459
_diffrn_reflns_av_sigmaI/netI 0.0319
_diffrn_reflns_limit_h_max 12
_diffrn_reflns_limit_h_min -12
_diffrn_reflns_limit_k_max 12
_diffrn_reflns_limit_k_min -13
_diffrn_reflns_limit_l_max 16
_diffrn_reflns_limit_l_min -16
_diffrn_reflns_number 12221
_diffrn_reflns_theta_full 25.12
_diffrn_reflns_theta_max 25.12
_diffrn_reflns_theta_min 1.86
_diffrn_standards_decay_% none
_exptl_absorpt_coefficient_mu 0.076
_exptl_absorpt_correction_type none
_exptl_absorpt_process_details '(SADABS, Bruker, 2001)'
_exptl_crystal_colour colorless
_exptl_crystal_density_diffrn 1.219
_exptl_crystal_description parallelipiped
_exptl_crystal_F_000 608
_exptl_crystal_size_max 0.52
_exptl_crystal_size_mid 0.26
_exptl_crystal_size_min 0.08
_refine_diff_density_max 0.235
_refine_diff_density_min -0.167
_refine_diff_density_rms 0.035
_refine_ls_extinction_coef 0.0037(10)
_refine_ls_extinction_expression Fc^*^=kFc[1+0.001xFc^2^\l^3^/sin(2\q)]^-1/4^
_refine_ls_extinction_method SHELXL
_refine_ls_goodness_of_fit_ref 1.079
_refine_ls_hydrogen_treatment constr
_refine_ls_matrix_type full
_refine_ls_number_parameters 197
_refine_ls_number_reflns 2754
_refine_ls_number_restraints 0
_refine_ls_restrained_S_all 1.079
_refine_ls_R_factor_all 0.0533
_refine_ls_R_factor_gt 0.0453
_refine_ls_shift/su_max 0.000
_refine_ls_shift/su_mean 0.000
_refine_ls_structure_factor_coef Fsqd
_refine_ls_weighting_details 'calc w=1/[\s^2^(Fo^2^)+(0.0442P)^2^+0.3951P] where P=(Fo^2^+2Fc^2^)/3'
_refine_ls_weighting_scheme calc
_refine_ls_wR_factor_gt 0.1008
_refine_ls_wR_factor_ref 0.1050
_reflns_number_gt 2423
_reflns_number_total 2754
_reflns_threshold_expression >2sigma(I)
_cod_data_source_file ja065986csi20061115_101332.cif
_cod_data_source_block dihxfm
_cod_original_sg_symbol_H-M 'P 2/n'
_cod_database_code 4111266

loop_
_symmetry_equiv_pos_as_xyz
'x, y, z'
'-x+1/2, y, -z+1/2'
'-x, -y, -z'
'x-1/2, -y, z-1/2'

loop_
_atom_site_label
_atom_site_type_symbol
_atom_site_fract_x
_atom_site_fract_y
_atom_site_fract_z
_atom_site_U_iso_or_equiv
_atom_site_adp_type
_atom_site_occupancy
_atom_site_symmetry_multiplicity
_atom_site_calc_flag
_atom_site_refinement_flags
O1 O 0.61843(10) 0.04286(9) 0.66497(7) 0.0294(3) Uani 1 1 d .
O2 O 0.58372(12) 0.24227(10) 0.62156(8) 0.0375(3) Uani 1 1 d .
B1 B 0.61952(17) 0.12724(16) 0.59067(13) 0.0299(4) Uani 1 1 d .
C1 C 0.58278(14) 0.10854(14) 0.74466(11) 0.0275(4) Uani 1 1 d .
C2 C 0.56920(15) 0.06905(16) 0.83724(11) 0.0342(4) Uani 1 1 d .
H2 H 0.5839 -0.0137 0.8550 0.041 Uiso 1 1 calc R
C3 C 0.53301(16) 0.15532(17) 0.90360(12) 0.0391(4) Uani 1 1 d .
H3 H 0.5228 0.1314 0.9685 0.047 Uiso 1 1 calc R
C4 C 0.51142(18) 0.27543(18) 0.87760(13) 0.0462(5) Uani 1 1 d .
H4 H 0.4873 0.3326 0.9250 0.055 Uiso 1 1 calc R
C5 C 0.52434(19) 0.31428(17) 0.78329(13) 0.0461(5) Uani 1 1 d .
H5 H 0.5080 0.3964 0.7647 0.055 Uiso 1 1 calc R
C6 C 0.56182(16) 0.22827(15) 0.71848(12) 0.0342(4) Uani 1 1 d .
C7 C 0.65692(14) 0.09931(14) 0.48647(11) 0.0279(4) Uani 1 1 d .
C8 C 0.67272(14) -0.02112(14) 0.45536(11) 0.0284(4) Uani 1 1 d .
H8 H 0.6582 -0.0861 0.4988 0.034 Uiso 1 1 calc R
C9 C 0.70890(14) -0.04761(14) 0.36306(11) 0.0276(4) Uani 1 1 d .
H9 H 0.7189 -0.1298 0.3429 0.033 Uiso 1 1 calc R
C10 C 0.73037(13) 0.04839(13) 0.30013(10) 0.0249(3) Uani 1 1 d .
C11 C 0.71690(13) 0.16954(13) 0.33000(10) 0.0244(3) Uani 1 1 d .
C12 C 0.67985(14) 0.19487(14) 0.42232(11) 0.0272(4) Uani 1 1 d .
H12 H 0.6699 0.2771 0.4423 0.033 Uiso 1 1 calc R
C13 C 0.7500 0.25790(19) 0.2500 0.0252(5) Uani 1 2 d S
C14 C 0.63180(14) 0.34019(13) 0.22010(10) 0.0269(4) Uani 1 1 d .
H14A H 0.6103 0.3913 0.2760 0.032 Uiso 1 1 calc R
H14B H 0.6586 0.3957 0.1683 0.032 Uiso 1 1 calc R
C15 C 0.50843(14) 0.27318(14) 0.18507(11) 0.0284(4) Uani 1 1 d .
H15A H 0.4766 0.2231 0.2385 0.034 Uiso 1 1 calc R
H15B H 0.5308 0.2170 0.1325 0.034 Uiso 1 1 calc R
C16 C 0.39785(15) 0.35722(14) 0.14862(11) 0.0302(4) Uani 1 1 d .
H16A H 0.3698 0.4086 0.2025 0.036 Uiso 1 1 calc R
H16B H 0.4313 0.4120 0.0987 0.036 Uiso 1 1 calc R
C17 C 0.27976(15) 0.28761(15) 0.10654(12) 0.0327(4) Uani 1 1 d .
H17A H 0.2480 0.2320 0.1566 0.039 Uiso 1 1 calc R
H17B H 0.3086 0.2366 0.0527 0.039 Uiso 1 1 calc R
C18 C 0.16516(16) 0.36703(17) 0.06960(13) 0.0399(4) Uani 1 1 d .
H18A H 0.0883 0.3140 0.0549 0.048 Uiso 1 1 calc R
H18B H 0.1415 0.4238 0.1214 0.048 Uiso 1 1 calc R
C19 C 0.19305(19) 0.4403(2) -0.01907(15) 0.0568(6) Uani 1 1 d .
H19A H 0.2658 0.4966 -0.0043 0.085 Uiso 1 1 calc R
H19B H 0.1146 0.4867 -0.0396 0.085 Uiso 1 1 calc R
H19C H 0.2169 0.3850 -0.0709 0.085 Uiso 1 1 calc R

loop_
_atom_site_aniso_label
_atom_site_aniso_U_11
_atom_site_aniso_U_22
_atom_site_aniso_U_33
_atom_site_aniso_U_23
_atom_site_aniso_U_13
_atom_site_aniso_U_12
O1 0.0306(6) 0.0326(6) 0.0252(6) 0.0006(5) 0.0022(5) 0.0011(5)
O2 0.0503(7) 0.0333(6) 0.0291(6) 0.0032(5) 0.0045(5) 0.0022(5)
B1 0.0258(9) 0.0334(10) 0.0304(10) 0.0015(8) -0.0018(7) -0.0022(7)
C1 0.0224(8) 0.0331(9) 0.0269(8) -0.0029(7) 0.0003(6) -0.0019(6)
C2 0.0310(9) 0.0407(10) 0.0309(9) 0.0018(7) 0.0006(7) -0.0034(7)
C3 0.0339(9) 0.0565(12) 0.0271(9) -0.0030(8) 0.0027(7) -0.0073(8)
C4 0.0513(11) 0.0504(12) 0.0377(10) -0.0151(9) 0.0083(9) -0.0029(9)
C5 0.0589(12) 0.0353(10) 0.0445(11) -0.0059(8) 0.0057(9) 0.0021(9)
C6 0.0379(9) 0.0364(9) 0.0284(9) -0.0019(7) 0.0018(7) -0.0006(7)
C7 0.0206(7) 0.0349(9) 0.0279(8) 0.0036(7) -0.0023(6) 0.0007(6)
C8 0.0235(8) 0.0303(9) 0.0311(8) 0.0072(7) -0.0001(6) 0.0007(6)
C9 0.0242(8) 0.0241(8) 0.0344(9) 0.0005(7) -0.0004(6) 0.0012(6)
C10 0.0170(7) 0.0295(8) 0.0280(8) 0.0004(7) -0.0017(6) -0.0001(6)
C11 0.0192(7) 0.0272(8) 0.0265(8) -0.0001(6) -0.0025(6) -0.0001(6)
C12 0.0248(8) 0.0284(8) 0.0279(8) -0.0016(6) -0.0025(6) 0.0015(6)
C13 0.0262(11) 0.0253(11) 0.0240(11) 0.000 -0.0001(9) 0.000
C14 0.0304(8) 0.0252(8) 0.0250(8) 0.0007(6) 0.0005(6) 0.0013(6)
C15 0.0277(8) 0.0291(8) 0.0283(8) -0.0013(7) -0.0019(7) 0.0006(6)
C16 0.0301(8) 0.0303(9) 0.0301(8) -0.0016(7) -0.0010(7) 0.0026(7)
C17 0.0292(9) 0.0352(9) 0.0333(9) 0.0016(7) -0.0030(7) -0.0022(7)
C18 0.0285(9) 0.0491(11) 0.0416(10) 0.0015(8) -0.0042(7) 0.0018(8)
C19 0.0435(11) 0.0671(14) 0.0591(13) 0.0220(11) -0.0052(10) 0.0095(10)

loop_
_atom_type_symbol
_atom_type_description
_atom_type_scat_dispersion_real
_atom_type_scat_dispersion_imag
_atom_type_scat_source
C C 0.0033 0.0016 'International Tables Vol C Tables 4.2.6.8 and 6.1.1.4'
H H 0.0000 0.0000 'International Tables Vol C Tables 4.2.6.8 and 6.1.1.4'
B B 0.0013 0.0007 'International Tables Vol C Tables 4.2.6.8 and 6.1.1.4'
O O 0.0106 0.0060 'International Tables Vol C Tables 4.2.6.8 and 6.1.1.4'

loop_
_geom_angle_atom_site_label_1
_geom_angle_atom_site_label_2
_geom_angle_atom_site_label_3
_geom_angle
_geom_angle_site_symmetry_1
_geom_angle_site_symmetry_3
C1 O1 B1 105.08(12) . .
C6 O2 B1 104.88(12) . .
O2 B1 O1 111.42(14) . .
O2 B1 C7 123.38(14) . .
O1 B1 C7 125.20(15) . .
C2 C1 C6 121.90(15) . .
C2 C1 O1 128.94(15) . .
C6 C1 O1 109.15(13) . .
C1 C2 C3 116.83(16) . .
C1 C2 H2 121.6 . .
C3 C2 H2 121.6 . .
C4 C3 C2 121.47(16) . .
C4 C3 H3 119.3 . .
C2 C3 H3 119.3 . .
C3 C4 C5 121.22(17) . .
C3 C4 H4 119.4 . .
C5 C4 H4 119.4 . .
C6 C5 C4 116.74(17) . .
C6 C5 H5 121.6 . .
C4 C5 H5 121.6 . .
C5 C6 C1 121.82(16) . .
C5 C6 O2 128.72(16) . .
C1 C6 O2 109.46(13) . .
C8 C7 C12 118.90(14) . .
C8 C7 B1 120.85(14) . .
C12 C7 B1 120.22(14) . .
C9 C8 C7 121.59(14) . .
C9 C8 H8 119.2 . .
C7 C8 H8 119.2 . .
C8 C9 C10 118.73(14) . .
C8 C9 H9 120.6 . .
C10 C9 H9 120.6 . .
C9 C10 C11 120.70(14) . .
C9 C10 C10 130.86(9) . 2_655
C11 C10 C10 108.44(8) . 2_655
C12 C11 C10 120.03(14) . .
C12 C11 C13 128.94(14) . .
C10 C11 C13 111.02(13) . .
C11 C12 C7 120.04(14) . .
C11 C12 H12 120.0 . .
C7 C12 H12 120.0 . .
C11 C13 C11 101.06(16) 2_655 .
C11 C13 C14 111.79(7) 2_655 2_655
C11 C13 C14 111.71(7) . 2_655
C11 C13 C14 111.71(7) 2_655 .
C11 C13 C14 111.79(7) . .
C14 C13 C14 108.69(16) 2_655 .
C15 C14 C13 115.38(12) . .
C15 C14 H14A 108.4 . .
C13 C14 H14A 108.4 . .
C15 C14 H14B 108.4 . .
C13 C14 H14B 108.4 . .
H14A C14 H14B 107.5 . .
C14 C15 C16 113.85(13) . .
C14 C15 H15A 108.8 . .
C16 C15 H15A 108.8 . .
C14 C15 H15B 108.8 . .
C16 C15 H15B 108.8 . .
H15A C15 H15B 107.7 . .
C17 C16 C15 112.70(13) . .
C17 C16 H16A 109.1 . .
C15 C16 H16A 109.1 . .
C17 C16 H16B 109.1 . .
C15 C16 H16B 109.1 . .
H16A C16 H16B 107.8 . .
C16 C17 C18 115.11(14) . .
C16 C17 H17A 108.5 . .
C18 C17 H17A 108.5 . .
C16 C17 H17B 108.5 . .
C18 C17 H17B 108.5 . .
H17A C17 H17B 107.5 . .
C19 C18 C17 114.11(14) . .
C19 C18 H18A 108.7 . .
C17 C18 H18A 108.7 . .
C19 C18 H18B 108.7 . .
C17 C18 H18B 108.7 . .
H18A C18 H18B 107.6 . .
C18 C19 H19A 109.5 . .
C18 C19 H19B 109.5 . .
H19A C19 H19B 109.5 . .
C18 C19 H19C 109.5 . .
H19A C19 H19C 109.5 . .
H19B C19 H19C 109.5 . .

loop_
_geom_bond_atom_site_label_1
_geom_bond_atom_site_label_2
_geom_bond_distance
_geom_bond_site_symmetry_2
O1 C1 1.3833(18) .
O1 B1 1.387(2) .
O2 C6 1.3839(19) .
O2 B1 1.387(2) .
B1 C7 1.545(2) .
C1 C2 1.371(2) .
C1 C6 1.376(2) .
C2 C3 1.383(2) .
C2 H2 0.9500 .
C3 C4 1.381(3) .
C3 H3 0.9500 .
C4 C5 1.390(3) .
C4 H4 0.9500 .
C5 C6 1.370(2) .
C5 H5 0.9500 .
C7 C8 1.401(2) .
C7 C12 1.402(2) .
C8 C9 1.382(2) .
C8 H8 0.9500 .
C9 C10 1.392(2) .
C9 H9 0.9500 .
C10 C11 1.400(2) .
C10 C10 1.467(3) 2_655
C11 C12 1.382(2) .
C11 C13 1.5240(19) .
C12 H12 0.9500 .
C13 C11 1.5240(19) 2_655
C13 C14 1.5479(18) 2_655
C13 C14 1.5479(18) .
C14 C15 1.519(2) .
C14 H14A 0.9900 .
C14 H14B 0.9900 .
C15 C16 1.525(2) .
C15 H15A 0.9900 .
C15 H15B 0.9900 .
C16 C17 1.521(2) .
C16 H16A 0.9900 .
C16 H16B 0.9900 .
C17 C18 1.528(2) .
C17 H17A 0.9900 .
C17 H17B 0.9900 .
C18 C19 1.509(2) .
C18 H18A 0.9900 .
C18 H18B 0.9900 .
C19 H19A 0.9800 .
C19 H19B 0.9800 .
C19 H19C 0.9800 .

loop_
_geom_torsion_atom_site_label_1
_geom_torsion_atom_site_label_2
_geom_torsion_atom_site_label_3
_geom_torsion_atom_site_label_4
_geom_torsion
_geom_torsion_site_symmetry_1
_geom_torsion_site_symmetry_4
C6 O2 B1 O1 0.89(18) . .
C6 O2 B1 C7 -178.49(14) . .
C1 O1 B1 O2 -0.95(17) . .
C1 O1 B1 C7 178.42(14) . .
B1 O1 C1 C2 -178.81(16) . .
B1 O1 C1 C6 0.63(16) . .
C6 C1 C2 C3 0.1(2) . .
O1 C1 C2 C3 179.51(14) . .
C1 C2 C3 C4 0.1(2) . .
C2 C3 C4 C5 0.5(3) . .
C3 C4 C5 C6 -1.2(3) . .
C4 C5 C6 C1 1.5(3) . .
C4 C5 C6 O2 -178.95(16) . .
C2 C1 C6 C5 -1.0(3) . .
O1 C1 C6 C5 179.54(15) . .
C2 C1 C6 O2 179.39(14) . .
O1 C1 C6 O2 -0.10(18) . .
B1 O2 C6 C5 179.92(18) . .
B1 O2 C6 C1 -0.47(17) . .
O2 B1 C7 C8 -170.14(15) . .
O1 B1 C7 C8 10.6(2) . .
O2 B1 C7 C12 12.0(2) . .
O1 B1 C7 C12 -167.33(14) . .
C12 C7 C8 C9 -0.7(2) . .
B1 C7 C8 C9 -178.58(14) . .
C7 C8 C9 C10 0.2(2) . .
C8 C9 C10 C11 0.6(2) . .
C8 C9 C10 C10 179.62(17) . 2_655
C9 C10 C11 C12 -1.1(2) . .
C10 C10 C11 C12 179.75(14) 2_655 .
C9 C10 C11 C13 177.98(11) . .
C10 C10 C11 C13 -1.20(18) 2_655 .
C10 C11 C12 C7 0.6(2) . .
C13 C11 C12 C7 -178.25(12) . .
C8 C7 C12 C11 0.2(2) . .
B1 C7 C12 C11 178.17(13) . .
C12 C11 C13 C11 179.41(17) . 2_655
C10 C11 C13 C11 0.47(7) . 2_655
C12 C11 C13 C14 60.41(17) . 2_655
C10 C11 C13 C14 -118.54(13) . 2_655
C12 C11 C13 C14 -61.64(17) . .
C10 C11 C13 C14 119.42(14) . .
C11 C13 C14 C15 54.07(15) 2_655 .
C11 C13 C14 C15 -58.36(15) . .
C14 C13 C14 C15 177.88(14) 2_655 .
C13 C14 C15 C16 -175.30(11) . .
C14 C15 C16 C17 175.34(13) . .
C15 C16 C17 C18 179.47(13) . .
C16 C17 C18 C19 68.6(2) . .
